data_2238679
loop_
_publ_author_name
'Nagalakshmi, R. A.'
'Suresh, J.'
'Malathi, K.'
'Kumar, R. Ranjith'
'Lakshman, P. L. Nilantha'

_publ_section_title
;
 14a-Hydroxy-12-methyl-10-(4-methylphenyl)-8,9,9a,10,12,13,14,14a-octahydro-10a,14-methano-5<i>H</i>-indeno[2',1':4,5]azepino[3,4-<i>b</i>]pyrrolizine-5,15(7<i>H</i>,11<i>H</i>)-dione
;
_journal_coeditor_code TK5254
_journal_issue 10
_journal_name_full 'Acta Crystallographica Section E'
_journal_page_first o1581
_journal_paper_doi 10.1107/S1600536813025592
_journal_volume 69
_journal_year 2013
_chemical_formula_iupac 'C27 H28 N2 O3'
_chemical_formula_moiety 'C27 H28 N2 O3'
_chemical_formula_sum 'C27 H28 N2 O3'
_chemical_formula_weight 428.51
_chemical_name_systematic
14a-Hydroxy-12-methyl-10-(4-methylphenyl)-8,9,9a,10,12,13,14,14a-octahydro-10a,14-methano-5<i>H</i>-indeno[2',1':4,5]azepino[3,4-<i>b</i>]pyrrolizine-5,15(7<i>H</i>,11<i>H</i>)-dione
_space_group_IT_number 14
_symmetry_cell_setting monoclinic
_symmetry_space_group_name_Hall '-P 2ybc'
_symmetry_space_group_name_H-M 'P 1 21/c 1'
_atom_sites_solution_hydrogens geom
_atom_sites_solution_primary direct
_atom_sites_solution_secondary difmap
_audit_creation_method SHELXL-97
_cell_angle_alpha 90.00
_cell_angle_beta 96.6580(10)
_cell_angle_gamma 90.00
_cell_formula_units_Z 4
_cell_length_a 16.8684(6)
_cell_length_b 8.3754(3)
_cell_length_c 15.9930(6)
_cell_measurement_reflns_used 2000
_cell_measurement_temperature 293(2)
_cell_measurement_theta_max 31
_cell_measurement_theta_min 2
_cell_volume 2244.25(14)
_computing_cell_refinement 'SAINT (Bruker, 2004)'
_computing_data_collection 'APEX2 (Bruker, 2004)'
_computing_data_reduction 'SAINT (Bruker, 2004)'
_computing_molecular_graphics 'PLATON (Spek, 2009)'
_computing_publication_material 'SHELXL97 (Sheldrick, 2008)'
_computing_structure_refinement 'SHELXL97 (Sheldrick, 2008)'
_computing_structure_solution 'SHELXS97 (Sheldrick, 2008)'
_diffrn_ambient_temperature 293(2)
_diffrn_detector_area_resol_mean 0
_diffrn_measured_fraction_theta_full 0.997
_diffrn_measured_fraction_theta_max 0.997
_diffrn_measurement_device_type 'Bruker Kappa APEXII'
_diffrn_measurement_method '\w and \f'
_diffrn_radiation_monochromator graphite
_diffrn_radiation_source 'fine-focus sealed tube'
_diffrn_radiation_type MoK\a
_diffrn_radiation_wavelength 0.71073
_diffrn_reflns_av_R_equivalents 0.0304
_diffrn_reflns_av_sigmaI/netI 0.0285
_diffrn_reflns_limit_h_max 13
_diffrn_reflns_limit_h_min -24
_diffrn_reflns_limit_k_max 11
_diffrn_reflns_limit_k_min -11
_diffrn_reflns_limit_l_max 22
_diffrn_reflns_limit_l_min -22
_diffrn_reflns_number 28459
_diffrn_reflns_theta_full 30.56
_diffrn_reflns_theta_max 30.56
_diffrn_reflns_theta_min 2.43
_diffrn_standards_decay_% 0
_diffrn_standards_interval_count 0
_diffrn_standards_interval_time 0
_diffrn_standards_number 0
_exptl_absorpt_coefficient_mu 0.083
_exptl_absorpt_correction_T_max 0.974
_exptl_absorpt_correction_T_min 0.967
_exptl_absorpt_correction_type multi-scan
_exptl_absorpt_process_details '(SADABS; Sheldrick, 1996)'
_exptl_crystal_colour colourless
_exptl_crystal_density_diffrn 1.268
_exptl_crystal_density_method 'not measured'
_exptl_crystal_description block
_exptl_crystal_F_000 912
_exptl_crystal_size_max 0.21
_exptl_crystal_size_mid 0.19
_exptl_crystal_size_min 0.18
_refine_diff_density_max 0.287
_refine_diff_density_min -0.183
_refine_ls_extinction_method none
_refine_ls_goodness_of_fit_ref 1.021
_refine_ls_hydrogen_treatment constr
_refine_ls_matrix_type full
_refine_ls_number_parameters 291
_refine_ls_number_reflns 6850
_refine_ls_number_restraints 0
_refine_ls_restrained_S_all 1.021
_refine_ls_R_factor_all 0.0847
_refine_ls_R_factor_gt 0.0531
_refine_ls_shift/su_max 0.000
_refine_ls_shift/su_mean 0.000
_refine_ls_structure_factor_coef Fsqd
_refine_ls_weighting_details 'calc w=1/[\s^2^(Fo^2^)+(0.0784P)^2^+0.3451P] where P=(Fo^2^+2Fc^2^)/3'
_refine_ls_weighting_scheme calc
_refine_ls_wR_factor_gt 0.1396
_refine_ls_wR_factor_ref 0.1606
_reflns_number_gt 4500
_reflns_number_total 6850
_reflns_threshold_expression I>2\s(I)
_cod_data_source_file tk5254.cif
_cod_data_source_block I
_cod_original_sg_symbol_H-M 'P 21/c'
_cod_database_code 2238679

loop_
_symmetry_equiv_pos_as_xyz
'x, y, z'
'-x, y+1/2, -z+1/2'
'-x, -y, -z'
'x, -y-1/2, z-1/2'

loop_
_atom_site_type_symbol
_atom_site_label
_atom_site_fract_x
_atom_site_fract_y
_atom_site_fract_z
_atom_site_U_iso_or_equiv
_atom_site_adp_type
_atom_site_calc_flag
_atom_site_refinement_flags
_atom_site_occupancy
_atom_site_symmetry_multiplicity
C C1 0.16397(13) -0.0312(2) 0.12713(14) 0.0736(6) Uani d . 1 1
H H1A 0.1240 -0.0997 0.0986 0.110 Uiso calc R 1 1
H H1B 0.1529 -0.0146 0.1840 0.110 Uiso calc R 1 1
H H1C 0.2155 -0.0800 0.1274 0.110 Uiso calc R 1 1
C C2 0.08361(9) 0.1896(2) 0.06440(12) 0.0555(4) Uani d . 1 1
H H2A 0.0618 0.2147 0.1164 0.067 Uiso calc R 1 1
H H2B 0.0488 0.1119 0.0338 0.067 Uiso calc R 1 1
C C3 0.08668(8) 0.34102(18) 0.01156(11) 0.0523(4) Uani d . 1 1
H H3 0.0337 0.3886 -0.0022 0.063 Uiso calc R 1 1
C C4 0.14397(9) 0.45411(17) 0.06160(10) 0.0476(3) Uani d . 1 1
C C5 0.22549(7) 0.37463(15) 0.06215(8) 0.0365(3) Uani d . 1 1
C C6 0.22196(9) 0.23342(17) 0.12322(9) 0.0436(3) Uani d . 1 1
H H6A 0.2738 0.1825 0.1337 0.052 Uiso calc R 1 1
H H6B 0.2064 0.2702 0.1765 0.052 Uiso calc R 1 1
C C7 0.29914(8) 0.48839(15) 0.07586(8) 0.0381(3) Uani d . 1 1
H H7 0.2795 0.5984 0.0765 0.046 Uiso calc R 1 1
C C8 0.33710(8) 0.46387(17) -0.00551(9) 0.0409(3) Uani d . 1 1
H H8 0.3715 0.3694 0.0007 0.049 Uiso calc R 1 1
C C9 0.37893(11) 0.5938(2) -0.04996(10) 0.0579(4) Uani d . 1 1
H H9A 0.4353 0.5990 -0.0294 0.069 Uiso calc R 1 1
H H9B 0.3548 0.6974 -0.0429 0.069 Uiso calc R 1 1
C C10 0.36594(13) 0.5389(2) -0.14257(11) 0.0689(5) Uani d . 1 1
H H10A 0.3475 0.6271 -0.1790 0.083 Uiso calc R 1 1
H H10B 0.4153 0.4983 -0.1600 0.083 Uiso calc R 1 1
C C11 0.30260(10) 0.4065(2) -0.14693(10) 0.0544(4) Uani d . 1 1
H H11A 0.2626 0.4204 -0.1951 0.065 Uiso calc R 1 1
H H11B 0.3265 0.3016 -0.1495 0.065 Uiso calc R 1 1
C C12 0.22046(7) 0.31215(15) -0.03006(8) 0.0360(3) Uani d . 1 1
C C13 0.13045(8) 0.31994(16) -0.06716(10) 0.0452(3) Uani d . 1 1
C C14 0.11636(8) 0.16665(17) -0.11540(9) 0.0448(3) Uani d . 1 1
C C15 0.17990(8) 0.06209(17) -0.09945(9) 0.0438(3) Uani d . 1 1
C C16 0.24466(8) 0.13717(16) -0.04209(9) 0.0396(3) Uani d . 1 1
C C17 0.17844(10) -0.0870(2) -0.13690(12) 0.0576(4) Uani d . 1 1
H H17 0.2205 -0.1583 -0.1247 0.069 Uiso calc R 1 1
C C18 0.11302(11) -0.1270(2) -0.19287(13) 0.0681(5) Uani d . 1 1
H H18 0.1113 -0.2261 -0.2193 0.082 Uiso calc R 1 1
C C19 0.05035(11) -0.0227(2) -0.21015(12) 0.0659(5) Uani d . 1 1
H H19 0.0073 -0.0514 -0.2489 0.079 Uiso calc R 1 1
C C20 0.05024(10) 0.1241(2) -0.17081(11) 0.0572(4) Uani d . 1 1
H H20 0.0069 0.1928 -0.1812 0.069 Uiso calc R 1 1
C C21 0.35334(8) 0.46023(16) 0.15661(8) 0.0386(3) Uani d . 1 1
C C22 0.34229(10) 0.54611(18) 0.22797(9) 0.0492(4) Uani d . 1 1
H H22 0.3025 0.6233 0.2253 0.059 Uiso calc R 1 1
C C23 0.38944(12) 0.5195(2) 0.30366(10) 0.0588(4) Uani d . 1 1
H H23 0.3801 0.5786 0.3508 0.071 Uiso calc R 1 1
C C24 0.44955(10) 0.4081(2) 0.31081(10) 0.0544(4) Uani d . 1 1
C C25 0.46025(10) 0.3211(2) 0.24003(11) 0.0595(4) Uani d . 1 1
H H25 0.5002 0.2440 0.2430 0.071 Uiso calc R 1 1
C C26 0.41302(10) 0.3457(2) 0.16452(10) 0.0554(4) Uani d . 1 1
H H26 0.4215 0.2841 0.1180 0.066 Uiso calc R 1 1
C C27 0.50107(14) 0.3797(3) 0.39303(13) 0.0907(7) Uani d . 1 1
H H27A 0.5197 0.2713 0.3952 0.136 Uiso calc R 1 1
H H27B 0.4704 0.3987 0.4390 0.136 Uiso calc R 1 1
H H27C 0.5459 0.4510 0.3973 0.136 Uiso calc R 1 1
N N1 0.16329(7) 0.12170(14) 0.08371(8) 0.0466(3) Uani d . 1 1
N N2 0.26863(7) 0.42998(14) -0.06780(7) 0.0412(3) Uani d . 1 1
O O1 0.11417(7) 0.45503(13) -0.11974(9) 0.0661(4) Uani d . 1 1
H H1 0.1531 0.5144 -0.1152 0.099 Uiso calc R 1 1
O O2 0.30850(6) 0.07901(13) -0.01635(7) 0.0495(3) Uani d . 1 1
O O3 0.12969(7) 0.57851(14) 0.09413(9) 0.0683(4) Uani d . 1 1

loop_
_atom_site_aniso_label
_atom_site_aniso_U_11
_atom_site_aniso_U_22
_atom_site_aniso_U_33
_atom_site_aniso_U_12
_atom_site_aniso_U_13
_atom_site_aniso_U_23
C1 0.0835(13) 0.0447(9) 0.0899(14) -0.0161(9) -0.0015(11) 0.0194(9)
C2 0.0445(8) 0.0507(9) 0.0722(11) -0.0076(7) 0.0108(7) 0.0000(8)
C3 0.0346(6) 0.0406(8) 0.0802(11) 0.0045(6) 0.0001(7) -0.0030(7)
C4 0.0462(7) 0.0355(7) 0.0611(9) 0.0035(6) 0.0065(7) 0.0001(6)
C5 0.0383(6) 0.0290(6) 0.0413(7) -0.0008(5) 0.0010(5) -0.0004(5)
C6 0.0487(7) 0.0373(7) 0.0440(7) -0.0039(6) 0.0026(6) 0.0042(6)
C7 0.0417(6) 0.0314(6) 0.0398(7) -0.0031(5) -0.0011(5) -0.0006(5)
C8 0.0429(7) 0.0407(7) 0.0374(7) -0.0081(5) -0.0024(5) 0.0013(5)
C9 0.0632(10) 0.0599(10) 0.0499(9) -0.0257(8) 0.0036(7) 0.0054(7)
C10 0.0879(13) 0.0713(12) 0.0489(10) -0.0298(10) 0.0138(9) 0.0033(8)
C11 0.0668(10) 0.0559(9) 0.0396(8) -0.0119(8) 0.0028(7) 0.0005(7)
C12 0.0364(6) 0.0301(6) 0.0396(7) -0.0022(5) -0.0043(5) 0.0025(5)
C13 0.0396(7) 0.0326(6) 0.0592(9) 0.0005(5) -0.0119(6) 0.0076(6)
C14 0.0448(7) 0.0394(7) 0.0471(8) -0.0074(6) -0.0087(6) 0.0053(6)
C15 0.0438(7) 0.0394(7) 0.0462(8) -0.0046(6) -0.0037(6) -0.0021(6)
C16 0.0408(7) 0.0359(7) 0.0405(7) -0.0012(5) -0.0019(5) -0.0007(5)
C17 0.0548(9) 0.0479(9) 0.0674(11) -0.0029(7) -0.0046(8) -0.0152(8)
C18 0.0704(11) 0.0599(11) 0.0704(12) -0.0127(9) -0.0077(9) -0.0229(9)
C19 0.0642(10) 0.0682(12) 0.0593(10) -0.0210(9) -0.0177(8) -0.0066(9)
C20 0.0521(8) 0.0527(9) 0.0608(10) -0.0091(7) -0.0187(7) 0.0091(8)
C21 0.0394(6) 0.0376(7) 0.0382(7) -0.0056(5) 0.0023(5) -0.0020(5)
C22 0.0598(9) 0.0427(8) 0.0446(8) 0.0016(7) 0.0035(7) -0.0055(6)
C23 0.0833(12) 0.0543(9) 0.0377(8) -0.0053(9) 0.0018(8) -0.0079(7)
C24 0.0524(8) 0.0644(10) 0.0436(8) -0.0118(8) -0.0058(7) 0.0055(7)
C25 0.0476(8) 0.0773(12) 0.0526(9) 0.0129(8) 0.0014(7) 0.0074(8)
C26 0.0552(9) 0.0691(11) 0.0412(8) 0.0156(8) 0.0027(7) -0.0045(7)
C27 0.0929(15) 0.1150(19) 0.0560(12) -0.0076(14) -0.0256(11) 0.0093(12)
N1 0.0495(7) 0.0351(6) 0.0547(7) -0.0066(5) 0.0038(6) 0.0059(5)
N2 0.0464(6) 0.0390(6) 0.0364(6) -0.0089(5) -0.0027(5) 0.0026(5)
O1 0.0616(7) 0.0435(6) 0.0851(9) -0.0024(5) -0.0266(6) 0.0229(6)
O2 0.0404(5) 0.0462(6) 0.0591(6) 0.0073(4) -0.0057(5) -0.0043(5)
O3 0.0640(7) 0.0453(6) 0.0966(10) 0.0087(5) 0.0137(7) -0.0168(6)

loop_
_atom_type_symbol
_atom_type_description
_atom_type_scat_dispersion_real
_atom_type_scat_dispersion_imag
_atom_type_scat_source
C C 0.0033 0.0016 'International Tables Vol C Tables 4.2.6.8 and 6.1.1.4'
H H 0.0000 0.0000 'International Tables Vol C Tables 4.2.6.8 and 6.1.1.4'
N N 0.0061 0.0033 'International Tables Vol C Tables 4.2.6.8 and 6.1.1.4'
O O 0.0106 0.0060 'International Tables Vol C Tables 4.2.6.8 and 6.1.1.4'

loop_
_geom_angle_atom_site_label_1
_geom_angle_atom_site_label_2
_geom_angle_atom_site_label_3
_geom_angle
N1 C1 H1A 109.5
N1 C1 H1B 109.5
H1A C1 H1B 109.5
N1 C1 H1C 109.5
H1A C1 H1C 109.5
H1B C1 H1C 109.5
N1 C2 C3 110.55(12)
N1 C2 H2A 109.5
C3 C2 H2A 109.5
N1 C2 H2B 109.5
C3 C2 H2B 109.5
H2A C2 H2B 108.1
C4 C3 C2 106.70(13)
C4 C3 C13 99.58(12)
C2 C3 C13 113.99(12)
C4 C3 H3 111.9
C2 C3 H3 111.9
C13 C3 H3 111.9
O3 C4 C3 128.58(14)
O3 C4 C5 126.97(14)
C3 C4 C5 104.45(11)
C4 C5 C6 103.74(11)
C4 C5 C12 101.00(11)
C6 C5 C12 109.92(10)
C4 C5 C7 115.87(11)
C6 C5 C7 117.94(11)
C12 C5 C7 107.05(10)
N1 C6 C5 107.06(11)
N1 C6 H6A 110.3
C5 C6 H6A 110.3
N1 C6 H6B 110.3
C5 C6 H6B 110.3
H6A C6 H6B 108.6
C21 C7 C8 115.76(11)
C21 C7 C5 114.67(11)
C8 C7 C5 101.74(10)
C21 C7 H7 108.1
C8 C7 H7 108.1
C5 C7 H7 108.1
N2 C8 C9 101.15(11)
N2 C8 C7 103.31(11)
C9 C8 C7 124.43(13)
N2 C8 H8 108.9
C9 C8 H8 108.9
C7 C8 H8 108.9
C8 C9 C10 102.34(12)
C8 C9 H9A 111.3
C10 C9 H9A 111.3
C8 C9 H9B 111.3
C10 C9 H9B 111.3
H9A C9 H9B 109.2
C11 C10 C9 106.25(13)
C11 C10 H10A 110.5
C9 C10 H10A 110.5
C11 C10 H10B 110.5
C9 C10 H10B 110.5
H10A C10 H10B 108.7
N2 C11 C10 101.77(12)
N2 C11 H11A 111.4
C10 C11 H11A 111.4
N2 C11 H11B 111.4
C10 C11 H11B 111.4
H11A C11 H11B 109.3
N2 C12 C16 115.18(11)
N2 C12 C5 101.15(10)
C16 C12 C5 116.87(11)
N2 C12 C13 112.24(10)
C16 C12 C13 104.58(10)
C5 C12 C13 106.78(11)
O1 C13 C14 111.67(12)
O1 C13 C3 108.35(12)
C14 C13 C3 117.05(12)
O1 C13 C12 111.76(11)
C14 C13 C12 104.34(11)
C3 C13 C12 103.32(11)
C15 C14 C20 120.18(14)
C15 C14 C13 111.89(11)
C20 C14 C13 127.93(14)
C17 C15 C14 121.09(13)
C17 C15 C16 128.71(14)
C14 C15 C16 110.17(12)
O2 C16 C15 127.06(13)
O2 C16 C12 125.40(12)
C15 C16 C12 107.10(11)
C18 C17 C15 118.22(16)
C18 C17 H17 120.9
C15 C17 H17 120.9
C19 C18 C17 120.98(17)
C19 C18 H18 119.5
C17 C18 H18 119.5
C18 C19 C20 121.05(15)
C18 C19 H19 119.5
C20 C19 H19 119.5
C19 C20 C14 118.41(16)
C19 C20 H20 120.8
C14 C20 H20 120.8
C22 C21 C26 116.85(13)
C22 C21 C7 119.93(13)
C26 C21 C7 123.17(13)
C21 C22 C23 121.27(15)
C21 C22 H22 119.4
C23 C22 H22 119.4
C24 C23 C22 121.68(15)
C24 C23 H23 119.2
C22 C23 H23 119.2
C23 C24 C25 117.22(15)
C23 C24 C27 121.66(18)
C25 C24 C27 121.11(18)
C24 C25 C26 121.50(16)
C24 C25 H25 119.3
C26 C25 H25 119.3
C25 C26 C21 121.46(15)
C25 C26 H26 119.3
C21 C26 H26 119.3
C24 C27 H27A 109.5
C24 C27 H27B 109.5
H27A C27 H27B 109.5
C24 C27 H27C 109.5
H27A C27 H27C 109.5
H27B C27 H27C 109.5
C6 N1 C1 113.06(13)
C6 N1 C2 113.93(12)
C1 N1 C2 113.56(13)
C12 N2 C11 124.22(11)
C12 N2 C8 106.51(10)
C11 N2 C8 104.95(11)
C13 O1 H1 109.5

loop_
_geom_bond_atom_site_label_1
_geom_bond_atom_site_label_2
_geom_bond_distance
C1 N1 1.456(2)
C1 H1A 0.9600
C1 H1B 0.9600
C1 H1C 0.9600
C2 N1 1.459(2)
C2 C3 1.528(2)
C2 H2A 0.9700
C2 H2B 0.9700
C3 C4 1.514(2)
C3 C13 1.542(2)
C3 H3 0.9800
C4 O3 1.2014(18)
C4 C5 1.5269(19)
C5 C6 1.5394(18)
C5 C12 1.5578(18)
C5 C7 1.5608(17)
C6 N1 1.4524(18)
C6 H6A 0.9700
C6 H6B 0.9700
C7 C21 1.5118(18)
C7 C8 1.5293(19)
C7 H7 0.9800
C8 N2 1.4629(17)
C8 C9 1.518(2)
C8 H8 0.9800
C9 C10 1.542(2)
C9 H9A 0.9700
C9 H9B 0.9700
C10 C11 1.536(2)
C10 H10A 0.9700
C10 H10B 0.9700
C11 N2 1.462(2)
C11 H11A 0.9700
C11 H11B 0.9700
C12 N2 1.4533(17)
C12 C16 1.5394(18)
C12 C13 1.5661(18)
C13 O1 1.4174(17)
C13 C14 1.503(2)
C14 C15 1.385(2)
C14 C20 1.3881(19)
C15 C17 1.384(2)
C15 C16 1.4825(19)
C16 O2 1.2098(16)
C17 C18 1.379(2)
C17 H17 0.9300
C18 C19 1.375(3)
C18 H18 0.9300
C19 C20 1.382(3)
C19 H19 0.9300
C20 H20 0.9300
C21 C22 1.380(2)
C21 C26 1.385(2)
C22 C23 1.387(2)
C22 H22 0.9300
C23 C24 1.373(3)
C23 H23 0.9300
C24 C25 1.375(2)
C24 C27 1.509(2)
C25 C26 1.383(2)
C25 H25 0.9300
C26 H26 0.9300
C27 H27A 0.9600
C27 H27B 0.9600
C27 H27C 0.9600
O1 H1 0.8200

loop_
_geom_hbond_atom_site_label_D
_geom_hbond_atom_site_label_H
_geom_hbond_atom_site_label_A
_geom_hbond_site_symmetry_A
_geom_hbond_distance_DH
_geom_hbond_distance_HA
_geom_hbond_distance_DA
_geom_hbond_angle_DHA
O1 H1 N2 . 0.82 2.13 2.6497(16) 121
C19 H19 O1 2_544 0.93 2.76 3.659(2) 163

loop_
_geom_torsion_atom_site_label_1
_geom_torsion_atom_site_label_2
_geom_torsion_atom_site_label_3
_geom_torsion_atom_site_label_4
_geom_torsion
N1 C2 C3 C4 -57.27(17)
N1 C2 C3 C13 51.62(18)
C2 C3 C4 O3 -111.93(19)
C13 C3 C4 O3 129.31(18)
C2 C3 C4 C5 67.92(15)
C13 C3 C4 C5 -50.84(14)
O3 C4 C5 C6 106.79(18)
C3 C4 C5 C6 -73.07(14)
O3 C4 C5 C12 -139.33(17)
C3 C4 C5 C12 40.81(14)
O3 C4 C5 C7 -24.1(2)
C3 C4 C5 C7 156.03(12)
C4 C5 C6 N1 67.25(14)
C12 C5 C6 N1 -40.06(14)
C7 C5 C6 N1 -163.10(11)
C4 C5 C7 C21 115.03(14)
C6 C5 C7 C21 -8.76(17)
C12 C5 C7 C21 -133.23(11)
C4 C5 C7 C8 -119.25(13)
C6 C5 C7 C8 116.97(13)
C12 C5 C7 C8 -7.51(13)
C21 C7 C8 N2 156.36(11)
C5 C7 C8 N2 31.36(12)
C21 C7 C8 C9 -89.87(17)
C5 C7 C8 C9 145.12(13)
N2 C8 C9 C10 -36.92(17)
C7 C8 C9 C10 -151.73(15)
C8 C9 C10 C11 12.7(2)
C9 C10 C11 N2 16.2(2)
C4 C5 C12 N2 102.67(11)
C6 C5 C12 N2 -148.20(11)
C7 C5 C12 N2 -18.97(12)
C4 C5 C12 C16 -131.46(12)
C6 C5 C12 C16 -22.32(15)
C7 C5 C12 C16 106.91(12)
C4 C5 C12 C13 -14.88(12)
C6 C5 C12 C13 94.26(12)
C7 C5 C12 C13 -136.51(10)
C4 C3 C13 O1 -79.52(13)
C2 C3 C13 O1 167.27(12)
C4 C3 C13 C14 153.16(12)
C2 C3 C13 C14 39.95(17)
C4 C3 C13 C12 39.16(13)
C2 C3 C13 C12 -74.05(14)
N2 C12 C13 O1 -8.82(17)
C16 C12 C13 O1 -134.36(13)
C5 C12 C13 O1 101.15(14)
N2 C12 C13 C14 112.01(12)
C16 C12 C13 C14 -13.54(14)
C5 C12 C13 C14 -138.02(11)
N2 C12 C13 C3 -125.10(12)
C16 C12 C13 C3 109.35(12)
C5 C12 C13 C3 -15.13(13)
O1 C13 C14 C15 131.29(14)
C3 C13 C14 C15 -103.02(15)
C12 C13 C14 C15 10.41(16)
O1 C13 C14 C20 -48.4(2)
C3 C13 C14 C20 77.3(2)
C12 C13 C14 C20 -169.26(15)
C20 C14 C15 C17 -1.1(2)
C13 C14 C15 C17 179.19(15)
C20 C14 C15 C16 177.07(14)
C13 C14 C15 C16 -2.63(18)
C17 C15 C16 O2 -1.3(3)
C14 C15 C16 O2 -179.28(14)
C17 C15 C16 C12 171.45(16)
C14 C15 C16 C12 -6.55(16)
N2 C12 C16 O2 61.65(19)
C5 C12 C16 O2 -56.89(19)
C13 C12 C16 O2 -174.68(14)
N2 C12 C16 C15 -111.23(12)
C5 C12 C16 C15 130.23(12)
C13 C12 C16 C15 12.44(14)
C14 C15 C17 C18 2.1(3)
C16 C15 C17 C18 -175.70(16)
C15 C17 C18 C19 -0.9(3)
C17 C18 C19 C20 -1.3(3)
C18 C19 C20 C14 2.3(3)
C15 C14 C20 C19 -1.1(2)
C13 C14 C20 C19 178.57(16)
C8 C7 C21 C22 148.72(13)
C5 C7 C21 C22 -93.23(15)
C8 C7 C21 C26 -34.09(19)
C5 C7 C21 C26 83.96(17)
C26 C21 C22 C23 0.6(2)
C7 C21 C22 C23 177.97(14)
C21 C22 C23 C24 0.7(3)
C22 C23 C24 C25 -1.3(3)
C22 C23 C24 C27 179.71(18)
C23 C24 C25 C26 0.6(3)
C27 C24 C25 C26 179.64(19)
C24 C25 C26 C21 0.7(3)
C22 C21 C26 C25 -1.3(2)
C7 C21 C26 C25 -178.53(15)
C5 C6 N1 C1 169.39(14)
C5 C6 N1 C2 -58.99(16)
C3 C2 N1 C6 54.13(18)
C3 C2 N1 C1 -174.49(15)
C16 C12 N2 C11 35.17(18)
C5 C12 N2 C11 162.16(13)
C13 C12 N2 C11 -84.36(16)
C16 C12 N2 C8 -86.64(13)
C5 C12 N2 C8 40.35(13)
C13 C12 N2 C8 153.84(12)
C10 C11 N2 C12 -163.50(14)
C10 C11 N2 C8 -40.99(16)
C9 C8 N2 C12 -176.64(12)
C7 C8 N2 C12 -46.94(13)
C9 C8 N2 C11 50.03(15)
C7 C8 N2 C11 179.73(11)
